data_2208942
loop_
_publ_author_name
'Zheng Wei'
'Zhu, Hong-Jun'
'Qian Yi'
'Wu, Yi-Zu'

_publ_section_title
;
 2,3,2',3'-Tetramethylbiphenyl
;
_journal_coeditor_code LH2036
_journal_issue 5
_journal_name_full 'Acta Crystallographica Section E'
_journal_page_first o2012
_journal_page_last o2013
_journal_paper_doi 10.1107/S1600536806014267
_journal_volume 62
_journal_year 2006
_chemical_formula_iupac 'C16 H18'
_chemical_formula_moiety 'C16 H18'
_chemical_formula_sum 'C16 H18'
_chemical_formula_weight 210
_chemical_name_common 2,2',3,3'-tetramethylbiphenyl
_chemical_name_systematic
;
2,3,2',3'-tetramethylbiphenyl
;
_space_group_IT_number 15
_symmetry_cell_setting monoclinic
_symmetry_space_group_name_Hall '-C 2yc'
_symmetry_space_group_name_H-M 'C 1 2/c 1'
_atom_sites_solution_hydrogens geom
_atom_sites_solution_primary direct
_atom_sites_solution_secondary difmap
_audit_creation_method SHELXL97
_cell_angle_alpha 90.00
_cell_angle_beta 106.49(3)
_cell_angle_gamma 90.00
_cell_formula_units_Z 4
_cell_length_a 13.536(3)
_cell_length_b 6.5150(13)
_cell_length_c 14.754(3)
_cell_measurement_reflns_used 25
_cell_measurement_temperature 293(2)
_cell_measurement_theta_max 14
_cell_measurement_theta_min 10
_cell_volume 1247.6(5)
_computing_cell_refinement 'CAD-4 Software'
_computing_data_collection 'CAD-4 Software (Enraf--Nonius, 1985)'
_computing_data_reduction 'XCAD4 (Harms & Wocadlo, 1995)'
_computing_molecular_graphics 'SHELXTL (Bruker, 2000)'
_computing_publication_material SHELXTL
_computing_structure_refinement 'SHELXL97 (Sheldrick, 1997)'
_computing_structure_solution 'SHELXS97 (Sheldrick, 1997)'
_diffrn_ambient_temperature 293(2)
_diffrn_measured_fraction_theta_full 0.999
_diffrn_measured_fraction_theta_max 0.999
_diffrn_measurement_device_type 'Enraf--Nonius CAD-4'
_diffrn_measurement_method \w/2\q
_diffrn_radiation_monochromator graphite
_diffrn_radiation_source 'fine-focus sealed tube'
_diffrn_radiation_type MoK\a
_diffrn_radiation_wavelength 0.71073
_diffrn_reflns_av_R_equivalents 0.0336
_diffrn_reflns_av_sigmaI/netI 0.0359
_diffrn_reflns_limit_h_max 16
_diffrn_reflns_limit_h_min -16
_diffrn_reflns_limit_k_max 8
_diffrn_reflns_limit_k_min 0
_diffrn_reflns_limit_l_max 18
_diffrn_reflns_limit_l_min -18
_diffrn_reflns_number 2438
_diffrn_reflns_theta_full 25.96
_diffrn_reflns_theta_max 25.96
_diffrn_reflns_theta_min 2.88
_diffrn_standards_decay_% 0
_diffrn_standards_interval_count 200
_diffrn_standards_interval_time 2h
_diffrn_standards_number 3
_exptl_absorpt_coefficient_mu 0.063
_exptl_absorpt_correction_T_max 0.9876
_exptl_absorpt_correction_T_min 0.9754
_exptl_absorpt_correction_type psi-scan
_exptl_absorpt_process_details '(North <i>et al.</i>,  1968)'
_exptl_crystal_colour colourless
_exptl_crystal_density_diffrn 1.120
_exptl_crystal_density_method 'not measured'
_exptl_crystal_description block
_exptl_crystal_F_000 456
_exptl_crystal_size_max 0.40
_exptl_crystal_size_mid 0.30
_exptl_crystal_size_min 0.20
_refine_diff_density_max 0.164
_refine_diff_density_min -0.135
_refine_ls_extinction_coef 0.087(8)
_refine_ls_extinction_expression Fc^*^=kFc[1+0.001xFc^2^\l^3^/sin(2\q)]^-1/4^
_refine_ls_extinction_method 'SHELXL97 (Sheldrick, 1997)'
_refine_ls_goodness_of_fit_ref 1.046
_refine_ls_hydrogen_treatment constr
_refine_ls_matrix_type full
_refine_ls_number_parameters 74
_refine_ls_number_reflns 1221
_refine_ls_number_restraints 0
_refine_ls_restrained_S_all 1.046
_refine_ls_R_factor_all 0.0527
_refine_ls_R_factor_gt 0.0445
_refine_ls_shift/su_max 0.001
_refine_ls_shift/su_mean 0.000
_refine_ls_structure_factor_coef Fsqd
_refine_ls_weighting_details 'calc w = 1/[\s^2^(Fo^2^)+0.4P] where P=(Fo^2^+2Fc^2^)/3'
_refine_ls_weighting_scheme calc
_refine_ls_wR_factor_gt 0.1274
_refine_ls_wR_factor_ref 0.1350
_reflns_number_gt 1007
_reflns_number_total 1221
_reflns_threshold_expression I>2\s(I)
_cod_data_source_file lh2036.cif
_cod_data_source_block I
_cod_depositor_comments
;
The following automatic conversions were performed:
'_symmetry_cell_setting' value 'Monoclinic' changed to 'monoclinic'
according to '/home/saulius/struct/CIF-dictionaries/cif_core.dic'
dictionary named 'cif_core.dic' version 2.4.1 from 2010-06-29.

Automatic conversion script
Id: cif_fix_enum 1527 2010-12-29 10:47:43Z saulius 

The following automatic conversions were performed:

'_symmetry_cell_setting' value 'Monoclinic' changed to 'monoclinic'
according to /home/saulius/struct/CIF-dictionaries/cif_core.dic
dictionary named 'cif_core.dic' version 2.4.1 from 2010-06-29.

Automatic conversion script
Id: cif_fix_values 1715 2011-07-08 13:25:40Z adriana 
;
_cod_original_cell_volume 1247.6(4)
_cod_original_sg_symbol_H-M 'C 2/c'
_cod_database_code 2208942
_cod_database_fobs_code 2208942

loop_
_symmetry_equiv_pos_as_xyz
'x, y, z'
'-x, y, -z+1/2'
'x+1/2, y+1/2, z'
'-x+1/2, y+1/2, -z+1/2'
'-x, -y, -z'
'x, -y, z-1/2'
'-x+1/2, -y+1/2, -z'
'x+1/2, -y+1/2, z-1/2'

loop_
_atom_site_type_symbol
_atom_site_label
_atom_site_fract_x
_atom_site_fract_y
_atom_site_fract_z
_atom_site_U_iso_or_equiv
_atom_site_adp_type
_atom_site_calc_flag
_atom_site_refinement_flags
_atom_site_occupancy
C C1 0.60823(13) -0.2539(3) 0.52560(11) 0.0588(5) Uani d . 1
H H1A 0.6625 -0.2237 0.4976 0.088 Uiso calc R 1
H H1B 0.5432 -0.2512 0.4777 0.088 Uiso calc R 1
H H1C 0.6191 -0.3876 0.5541 0.088 Uiso calc R 1
C C2 0.60805(10) -0.0951(2) 0.60029(9) 0.0418(4) Uani d . 1
C C3 0.68030(10) 0.0615(2) 0.61880(10) 0.0481(4) Uani d . 1
H H3A 0.7282 0.0681 0.5845 0.058 Uiso calc R 1
C C4 0.68268(11) 0.2081(2) 0.68705(11) 0.0504(4) Uani d . 1
H H4A 0.7315 0.3126 0.6983 0.061 Uiso calc R 1
C C5 0.61188(10) 0.1977(2) 0.73835(10) 0.0450(4) Uani d . 1
H H5A 0.6133 0.2959 0.7845 0.054 Uiso calc R 1
C C6 0.53833(9) 0.0422(2) 0.72183(8) 0.0369(4) Uani d . 1
C C7 0.53573(10) -0.1056(2) 0.65187(9) 0.0379(4) Uani d . 1
C C8 0.45546(12) -0.2723(2) 0.63029(11) 0.0532(5) Uani d . 1
H H8A 0.4119 -0.2581 0.6711 0.080 Uiso calc R 1
H H8B 0.4887 -0.4039 0.6404 0.080 Uiso calc R 1
H H8C 0.4146 -0.2612 0.5656 0.080 Uiso calc R 1

loop_
_atom_site_aniso_label
_atom_site_aniso_U_11
_atom_site_aniso_U_22
_atom_site_aniso_U_33
_atom_site_aniso_U_12
_atom_site_aniso_U_13
_atom_site_aniso_U_23
C1 0.0661(10) 0.0609(10) 0.0570(9) 0.0039(8) 0.0296(7) -0.0114(8)
C2 0.0432(7) 0.0436(8) 0.0407(7) 0.0038(6) 0.0151(5) 0.0006(6)
C3 0.0434(8) 0.0570(9) 0.0493(8) -0.0015(6) 0.0217(6) 0.0048(7)
C4 0.0480(8) 0.0477(9) 0.0580(9) -0.0138(6) 0.0188(6) -0.0007(7)
C5 0.0507(8) 0.0394(8) 0.0470(8) -0.0060(6) 0.0174(6) -0.0057(6)
C6 0.0396(7) 0.0343(7) 0.0385(7) 0.0009(5) 0.0135(5) 0.0022(5)
C7 0.0399(7) 0.0346(7) 0.0399(7) -0.0005(5) 0.0127(5) 0.0003(5)
C8 0.0601(9) 0.0492(9) 0.0546(8) -0.0153(7) 0.0233(7) -0.0110(7)

loop_
_atom_type_symbol
_atom_type_description
_atom_type_scat_dispersion_real
_atom_type_scat_dispersion_imag
_atom_type_scat_source
C C 0.0033 0.0016 'International Tables Vol C Tables 4.2.6.8 and 6.1.1.4'
H H 0.0000 0.0000 'International Tables Vol C Tables 4.2.6.8 and 6.1.1.4'

loop_
_geom_angle_atom_site_label_1
_geom_angle_atom_site_label_2
_geom_angle_atom_site_label_3
_geom_angle_site_symmetry_3
_geom_angle
C2 C1 H1A . 109.5
C2 C1 H1B . 109.5
H1A C1 H1B . 109.5
C2 C1 H1C . 109.5
H1A C1 H1C . 109.5
H1B C1 H1C . 109.5
C3 C2 C7 . 119.42(12)
C3 C2 C1 . 120.02(13)
C7 C2 C1 . 120.56(13)
C4 C3 C2 . 121.45(13)
C4 C3 H3A . 119.3
C2 C3 H3A . 119.3
C5 C4 C3 . 119.32(13)
C5 C4 H4A . 120.3
C3 C4 H4A . 120.3
C4 C5 C6 . 120.81(13)
C4 C5 H5A . 119.6
C6 C5 H5A . 119.6
C5 C6 C7 . 119.66(12)
C5 C6 C6 2_656 118.34(10)
C7 C6 C6 2_656 121.97(10)
C2 C7 C6 . 119.34(12)
C2 C7 C8 . 119.58(12)
C6 C7 C8 . 121.06(12)
C7 C8 H8A . 109.5
C7 C8 H8B . 109.5
H8A C8 H8B . 109.5
C7 C8 H8C . 109.5
H8A C8 H8C . 109.5
H8B C8 H8C . 109.5

loop_
_geom_bond_atom_site_label_1
_geom_bond_atom_site_label_2
_geom_bond_site_symmetry_2
_geom_bond_distance
C1 C2 . 1.5120(19)
C1 H1A . 0.9600
C1 H1B . 0.9600
C1 H1C . 0.9600
C2 C3 . 1.386(2)
C2 C7 . 1.4016(18)
C3 C4 . 1.381(2)
C3 H3A . 0.9300
C4 C5 . 1.381(2)
C4 H4A . 0.9300
C5 C6 . 1.3928(19)
C5 H5A . 0.9300
C6 C7 . 1.4046(18)
C6 C6 2_656 1.502(2)
C7 C8 . 1.5049(19)
C8 H8A . 0.9600
C8 H8B . 0.9600
C8 H8C . 0.9600

loop_
_geom_hbond_atom_site_label_D
_geom_hbond_atom_site_label_H
_geom_hbond_atom_site_label_A
_geom_hbond_site_symmetry_A
_geom_hbond_distance_DH
_geom_hbond_distance_HA
_geom_hbond_distance_DA
_geom_hbond_angle_DHA
C1 H1B Cg1 3_656 0.96 2.85 3.729(2) 152.1
C4 H4A Cg1 6_656 0.93 2.90 3.7429(18) 149.7

loop_
_geom_torsion_atom_site_label_1
_geom_torsion_atom_site_label_2
_geom_torsion_atom_site_label_3
_geom_torsion_atom_site_label_4
_geom_torsion_site_symmetry_1
_geom_torsion_site_symmetry_4
_geom_torsion
C7 C2 C3 C4 . . 0.0(2)
C1 C2 C3 C4 . . -179.52(13)
C2 C3 C4 C5 . . 0.3(2)
C3 C4 C5 C6 . . -0.2(2)
C4 C5 C6 C7 . . -0.3(2)
C4 C5 C6 C6 . 2_656 -178.47(13)
C3 C2 C7 C6 . . -0.44(19)
C1 C2 C7 C6 . . 179.05(12)
C3 C2 C7 C8 . . 178.45(13)
C1 C2 C7 C8 . . -2.1(2)
C5 C6 C7 C2 . . 0.59(19)
C6 C6 C7 C2 2_656 . 178.71(12)
C5 C6 C7 C8 . . -178.28(13)
C6 C6 C7 C8 2_656 . -0.2(2)
